data_4306507
loop_
_publ_author_name
'Bi-Xue Zhu'
'Qi-Long Zhang'
'Yun-Qian Zhang'
'Tao Zhu'
'Jack K. Clegg'
'Leonard F. Lindoy'
'Gang Wei'

_publ_section_title
;
Four Zinc(II) Helical Coordination Polymers and 78-Membered Six-Node Zinc
Metallacycle Assembled from
Diastereopure N,N'-Bis(acetylacetone)cyclohexanediimine
;
_journal_name_full 'Inorganic Chemistry'
_journal_page_first 10053
_journal_page_last 10061
_journal_paper_doi 10.1021/ic801329g
_journal_volume 47
_journal_year 2008
_chemical_formula_moiety 'C16 H26 Cl2 N2 O2 Zn'
_chemical_formula_sum 'C16 H26 Cl2 N2 O2 Zn'
_chemical_formula_weight 414.66
_chemical_name_systematic
;
 ?
;
_space_group_IT_number 70
_symmetry_cell_setting orthorhombic
_symmetry_space_group_name_Hall '-F 2uv 2vw'
_symmetry_space_group_name_H-M 'F d d d :2'
_atom_sites_solution_hydrogens geom
_atom_sites_solution_primary direct
_atom_sites_solution_secondary difmap
_audit_creation_method SHELXL-97
_cell_angle_alpha 90.00
_cell_angle_beta 90.00
_cell_angle_gamma 90.00
_cell_formula_units_Z 16
_cell_length_a 16.181(3)
_cell_length_b 17.327(3)
_cell_length_c 27.663(6)
_cell_measurement_temperature 293(2)
_cell_volume 7756(3)
_computing_cell_refinement 'SAINT (Bruker-Nonius, 2003)'
_computing_data_collection 'APEX (Bruker-Nonius, 2003)'
_computing_data_reduction 'SAINT (Bruker-Nonius, 2003), XPREP (Bruker-Nonius, 2003)'
_computing_molecular_graphics
;ORTEP-3 (Farrugia, 1997)
WINGX-32 (Farrugia, 1999) 
;
_computing_publication_material 'enCIFer 1.1 (CCDC, 2005)'
_computing_structure_refinement 'SHELXL-97 (Sheldrick, 1997)'
_computing_structure_solution 'SHELXS-86 (Sheldrick, 1986)'
_diffrn_ambient_temperature 293(2)
_diffrn_measured_fraction_theta_full 0.997
_diffrn_measured_fraction_theta_max 0.997
_diffrn_measurement_device_type 'Bruker CCD Area Detector'
_diffrn_measurement_method '\f and \w scan'
_diffrn_radiation_monochromator graphite
_diffrn_radiation_source 'fine-focus sealed tube'
_diffrn_radiation_type MoK\a
_diffrn_radiation_wavelength 0.71073
_diffrn_reflns_av_R_equivalents 0.0345
_diffrn_reflns_av_sigmaI/netI 0.0163
_diffrn_reflns_limit_h_max 19
_diffrn_reflns_limit_h_min -19
_diffrn_reflns_limit_k_max 21
_diffrn_reflns_limit_k_min -20
_diffrn_reflns_limit_l_max 34
_diffrn_reflns_limit_l_min -34
_diffrn_reflns_number 19195
_diffrn_reflns_theta_full 25.99
_diffrn_reflns_theta_max 25.99
_diffrn_reflns_theta_min 1.87
_diffrn_standards_interval_count 0
_diffrn_standards_interval_time 0
_diffrn_standards_number 0
_exptl_absorpt_coefficient_mu 1.552
_exptl_absorpt_correction_T_max 0.8006
_exptl_absorpt_correction_T_min 0.6977
_exptl_absorpt_correction_type multi-scan
_exptl_absorpt_process_details 'SADABS (Sheldrick, 2005)'
_exptl_crystal_colour colorless
_exptl_crystal_density_diffrn 1.421
_exptl_crystal_density_method 'not measured'
_exptl_crystal_description prism
_exptl_crystal_F_000 3456
_exptl_crystal_size_max 0.25
_exptl_crystal_size_mid 0.21
_exptl_crystal_size_min 0.15
_refine_diff_density_max 0.326
_refine_diff_density_min -0.230
_refine_diff_density_rms 0.047
_refine_ls_extinction_method none
_refine_ls_goodness_of_fit_ref 1.063
_refine_ls_hydrogen_treatment constr
_refine_ls_matrix_type full
_refine_ls_number_parameters 107
_refine_ls_number_reflns 1909
_refine_ls_number_restraints 0
_refine_ls_restrained_S_all 1.063
_refine_ls_R_factor_all 0.0308
_refine_ls_R_factor_gt 0.0243
_refine_ls_shift/su_max 0.001
_refine_ls_shift/su_mean 0.000
_refine_ls_structure_factor_coef Fsqd
_refine_ls_weighting_details 'calc w=1/[\s^2^(Fo^2^)+(0.0380P)^2^+9.4556P] where P=(Fo^2^+2Fc^2^)/3'
_refine_ls_weighting_scheme calc
_refine_ls_wR_factor_gt 0.0672
_refine_ls_wR_factor_ref 0.0698
_reflns_number_gt 1668
_reflns_number_total 1909
_reflns_threshold_expression >2sigma(I)
_cod_data_source_file ic801329g_si_003.cif
_cod_data_source_block a
_cod_original_sg_symbol_H-M 'F d d d'
_cod_database_code 4306507

loop_
_symmetry_equiv_pos_as_xyz
'x, y, z'
'-x+1/4, -y+1/4, z'
'x, -y+1/4, -z+1/4'
'-x+1/4, y, -z+1/4'
'x, y+1/2, z+1/2'
'-x+1/4, -y+3/4, z+1/2'
'x, -y+3/4, -z+3/4'
'-x+1/4, y+1/2, -z+3/4'
'x+1/2, y, z+1/2'
'-x+3/4, -y+1/4, z+1/2'
'x+1/2, -y+1/4, -z+3/4'
'-x+3/4, y, -z+3/4'
'x+1/2, y+1/2, z'
'-x+3/4, -y+3/4, z'
'x+1/2, -y+3/4, -z+1/4'
'-x+3/4, y+1/2, -z+1/4'
'-x, -y, -z'
'x-1/4, y-1/4, -z'
'-x, y-1/4, z-1/4'
'x-1/4, -y, z-1/4'
'-x, -y+1/2, -z+1/2'
'x-1/4, y+1/4, -z+1/2'
'-x, y+1/4, z+1/4'
'x-1/4, -y+1/2, z+1/4'
'-x+1/2, -y, -z+1/2'
'x+1/4, y-1/4, -z+1/2'
'-x+1/2, y-1/4, z+1/4'
'x+1/4, -y, z+1/4'
'-x+1/2, -y+1/2, -z'
'x+1/4, y+1/4, -z'
'-x+1/2, y+1/4, z-1/4'
'x+1/4, -y+1/2, z-1/4'

loop_
_atom_site_label
_atom_site_type_symbol
_atom_site_fract_x
_atom_site_fract_y
_atom_site_fract_z
_atom_site_U_iso_or_equiv
_atom_site_adp_type
_atom_site_occupancy
_atom_site_symmetry_multiplicity
_atom_site_calc_flag
_atom_site_refinement_flags
_atom_site_disorder_assembly
_atom_site_disorder_group
C1 C 0.65871(13) 0.22631(12) 0.03657(7) 0.0445(5) Uani 1 1 d . . .
H1A H 0.6918 0.1841 0.0252 0.067 Uiso 1 1 calc R . .
H1B H 0.6503 0.2625 0.0108 0.067 Uiso 1 1 calc R . .
H1C H 0.6062 0.2072 0.0474 0.067 Uiso 1 1 calc R . .
C2 C 0.70201(10) 0.26562(10) 0.07765(6) 0.0338(4) Uani 1 1 d . . .
C3 C 0.71645(12) 0.34440(11) 0.07601(7) 0.0410(4) Uani 1 1 d . . .
H3 H 0.6969 0.3710 0.0491 0.049 Uiso 1 1 calc R . .
C4 C 0.75795(13) 0.38744(11) 0.11141(7) 0.0416(4) Uani 1 1 d . . .
C5 C 0.7721(2) 0.47200(13) 0.10341(10) 0.0763(8) Uani 1 1 d . . .
H5A H 0.7411 0.5011 0.1267 0.114 Uiso 1 1 calc R . .
H5B H 0.7545 0.4858 0.0714 0.114 Uiso 1 1 calc R . .
H5C H 0.8299 0.4833 0.1070 0.114 Uiso 1 1 calc R . .
C6 C 0.82956(11) 0.38863(11) 0.19226(6) 0.0362(4) Uani 1 1 d . . .
H6 H 0.8282 0.4450 0.1892 0.043 Uiso 1 1 calc R . .
C7 C 0.78511(12) 0.36532(13) 0.23869(7) 0.0488(5) Uani 1 1 d . . .
H7A H 0.7790 0.3096 0.2394 0.059 Uiso 1 1 calc R . .
H7B H 0.7302 0.3879 0.2389 0.059 Uiso 1 1 calc R . .
C8 C 0.83196(15) 0.39160(14) 0.28373(7) 0.0562(6) Uani 1 1 d . . .
H8A H 0.8349 0.4475 0.2843 0.067 Uiso 1 1 calc R . .
H8B H 0.8027 0.3747 0.3124 0.067 Uiso 1 1 calc R . .
N1 N 0.78592(9) 0.35436(9) 0.15135(5) 0.0371(4) Uani 1 1 d . . .
H1 H 0.7771 0.3055 0.1535 0.045 Uiso 1 1 calc R . .
O1 O 0.72402(8) 0.22462(7) 0.11434(4) 0.0382(3) Uani 1 1 d . . .
Cl1 Cl 0.84744(4) 0.15408(3) 0.193500(19) 0.05603(17) Uani 1 1 d . . .
Zn1 Zn 0.781274(17) 0.1250 0.1250 0.03521(12) Uani 1 2 d S . .

loop_
_atom_site_aniso_label
_atom_site_aniso_U_11
_atom_site_aniso_U_22
_atom_site_aniso_U_33
_atom_site_aniso_U_23
_atom_site_aniso_U_13
_atom_site_aniso_U_12
C1 0.0519(11) 0.0395(11) 0.0422(10) -0.0017(8) -0.0056(9) -0.0034(9)
C2 0.0325(9) 0.0357(10) 0.0331(8) 0.0017(7) 0.0000(7) 0.0034(7)
C3 0.0540(12) 0.0334(10) 0.0357(10) 0.0054(8) -0.0106(8) 0.0032(8)
C4 0.0511(11) 0.0307(10) 0.0429(10) 0.0036(8) -0.0044(9) 0.0014(8)
C5 0.128(3) 0.0322(12) 0.0684(15) 0.0081(11) -0.0347(15) -0.0094(13)
C6 0.0413(10) 0.0336(10) 0.0338(9) -0.0033(7) -0.0004(8) -0.0049(8)
C7 0.0468(11) 0.0571(13) 0.0424(11) -0.0062(9) 0.0091(9) -0.0103(9)
C8 0.0794(15) 0.0558(14) 0.0334(10) -0.0070(9) 0.0114(10) -0.0164(12)
N1 0.0442(9) 0.0296(8) 0.0377(8) 0.0012(6) -0.0063(6) -0.0051(6)
O1 0.0466(7) 0.0291(7) 0.0390(7) 0.0044(5) -0.0031(5) 0.0033(5)
Cl1 0.0648(3) 0.0528(3) 0.0506(3) 0.0124(2) -0.0212(2) -0.0131(3)
Zn1 0.04032(19) 0.02849(18) 0.03681(18) 0.00636(12) 0.000 0.000

loop_
_atom_type_symbol
_atom_type_description
_atom_type_scat_dispersion_real
_atom_type_scat_dispersion_imag
_atom_type_scat_source
C C 0.0033 0.0016 'International Tables Vol C Tables 4.2.6.8 and 6.1.1.4'
H H 0.0000 0.0000 'International Tables Vol C Tables 4.2.6.8 and 6.1.1.4'
N N 0.0061 0.0033 'International Tables Vol C Tables 4.2.6.8 and 6.1.1.4'
O O 0.0106 0.0060 'International Tables Vol C Tables 4.2.6.8 and 6.1.1.4'
Cl Cl 0.1484 0.1585 'International Tables Vol C Tables 4.2.6.8 and 6.1.1.4'
Zn Zn 0.2839 1.4301 'International Tables Vol C Tables 4.2.6.8 and 6.1.1.4'

loop_
_geom_angle_atom_site_label_1
_geom_angle_atom_site_label_2
_geom_angle_atom_site_label_3
_geom_angle
_geom_angle_site_symmetry_1
_geom_angle_site_symmetry_3
_geom_angle_publ_flag
C2 C1 H1A 109.5 . . ?
C2 C1 H1B 109.5 . . ?
H1A C1 H1B 109.5 . . ?
C2 C1 H1C 109.5 . . ?
H1A C1 H1C 109.5 . . ?
H1B C1 H1C 109.5 . . ?
O1 C2 C3 121.48(16) . . ?
O1 C2 C1 118.41(16) . . ?
C3 C2 C1 120.11(16) . . ?
C2 C3 C4 125.57(17) . . ?
C2 C3 H3 117.2 . . ?
C4 C3 H3 117.2 . . ?
N1 C4 C3 121.08(17) . . ?
N1 C4 C5 119.59(18) . . ?
C3 C4 C5 119.32(18) . . ?
C4 C5 H5A 109.5 . . ?
C4 C5 H5B 109.5 . . ?
H5A C5 H5B 109.5 . . ?
C4 C5 H5C 109.5 . . ?
H5A C5 H5C 109.5 . . ?
H5B C5 H5C 109.5 . . ?
N1 C6 C7 108.46(14) . . ?
N1 C6 C6 109.64(13) . 14_655 ?
C7 C6 C6 111.57(13) . 14_655 ?
N1 C6 H6 109.0 . . ?
C7 C6 H6 109.0 . . ?
C6 C6 H6 109.0 14_655 . ?
C6 C7 C8 111.93(16) . . ?
C6 C7 H7A 109.2 . . ?
C8 C7 H7A 109.2 . . ?
C6 C7 H7B 109.2 . . ?
C8 C7 H7B 109.2 . . ?
H7A C7 H7B 107.9 . . ?
C8 C8 C7 110.17(16) 14_655 . ?
C8 C8 H8A 109.6 14_655 . ?
C7 C8 H8A 109.6 . . ?
C8 C8 H8B 109.6 14_655 . ?
C7 C8 H8B 109.6 . . ?
H8A C8 H8B 108.1 . . ?
C4 N1 C6 129.48(16) . . ?
C4 N1 H1 115.3 . . ?
C6 N1 H1 115.3 . . ?
C2 O1 Zn1 136.61(12) . . ?
O1 Zn1 O1 124.24(8) . 3 ?
O1 Zn1 Cl1 98.85(4) . . ?
O1 Zn1 Cl1 107.12(4) 3 . ?
O1 Zn1 Cl1 107.12(4) . 3 ?
O1 Zn1 Cl1 98.85(4) 3 3 ?
Cl1 Zn1 Cl1 122.73(4) . 3 ?

loop_
_geom_bond_atom_site_label_1
_geom_bond_atom_site_label_2
_geom_bond_distance
_geom_bond_site_symmetry_2
_geom_bond_publ_flag
C1 C2 1.499(2) . ?
C1 H1A 0.9600 . ?
C1 H1B 0.9600 . ?
C1 H1C 0.9600 . ?
C2 O1 1.289(2) . ?
C2 C3 1.386(3) . ?
C3 C4 1.402(3) . ?
C3 H3 0.9300 . ?
C4 N1 1.324(2) . ?
C4 C5 1.500(3) . ?
C5 H5A 0.9600 . ?
C5 H5B 0.9600 . ?
C5 H5C 0.9600 . ?
C6 N1 1.460(2) . ?
C6 C7 1.526(3) . ?
C6 C6 1.545(4) 14_655 ?
C6 H6 0.9800 . ?
C7 C8 1.528(3) . ?
C7 H7A 0.9700 . ?
C7 H7B 0.9700 . ?
C8 C8 1.507(5) 14_655 ?
C8 H8A 0.9700 . ?
C8 H8B 0.9700 . ?
N1 H1 0.8600 . ?
O1 Zn1 1.9810(13) . ?
Cl1 Zn1 2.2340(6) . ?
Zn1 O1 1.9810(13) 3 ?
Zn1 Cl1 2.2340(6) 3 ?
